data_4508735
loop_
_publ_author_name
'Madalan, Augustin M.'
'Avarvari, Narcis'
'Andruh, Marius'

_publ_section_title
;
 Rational Design of Supramolecular Gridlike Layers and Zigzag Chains
 through a Unique Interplay of d10&#x2212;d10and \p&#x2212;\p Stacking
 Interactions
;
_journal_issue 7
_journal_name_full 'Crystal Growth &amp; Design'
_journal_page_first 1671
_journal_paper_doi 10.1021/cg060131x
_journal_volume 6
_journal_year 2006
_chemical_formula_sum 'C37 H31.5 Au Cl Cu2 N6.5 O8'
_chemical_formula_weight 1054.68
_chemical_name_common '[{Cu(acac)(phen)}2{Au(CN)2}](ClO4)'
_chemical_name_systematic
; 
 ? 
;
_space_group_IT_number 2
_symmetry_cell_setting triclinic
_symmetry_space_group_name_Hall '-P 1'
_symmetry_space_group_name_H-M 'P -1'
_atom_sites_solution_hydrogens geom
_atom_sites_solution_primary direct
_atom_sites_solution_secondary difmap
_audit_creation_method SHELXL-97
_cell_angle_alpha 83.315(8)
_cell_angle_beta 82.568(8)
_cell_angle_gamma 68.127(8)
_cell_formula_units_Z 4
_cell_length_a 11.1506(12)
_cell_length_b 13.4704(12)
_cell_length_c 28.350(3)
_cell_measurement_reflns_used 302
_cell_measurement_temperature 293(2)
_cell_measurement_theta_max 25
_cell_measurement_theta_min 2.5
_cell_volume 3907.7(7)
_computing_cell_refinement 'Dirax/lsq (Duisenberg & Schreurs, 1989-2000)'
_computing_data_collection KappaCCD
_computing_data_reduction 'Denzo and Scalepak'
_computing_structure_refinement 'SHELXL-97 (Sheldrick, 1997)'
_computing_structure_solution 'SHELXS-97 (Sheldrick, 1990)'
_diffrn_ambient_temperature 293(2)
_diffrn_measured_fraction_theta_full 0.939
_diffrn_measured_fraction_theta_max 0.939
_diffrn_measurement_device_type area_detector
_diffrn_measurement_method 'phi&omega scans'
_diffrn_radiation_monochromator graphite
_diffrn_radiation_source 'fine-focus sealed tube'
_diffrn_radiation_type MoK\a
_diffrn_radiation_wavelength 0.71070
_diffrn_reflns_av_R_equivalents 0.0695
_diffrn_reflns_av_sigmaI/netI 0.1333
_diffrn_reflns_limit_h_max 15
_diffrn_reflns_limit_h_min -15
_diffrn_reflns_limit_k_max 18
_diffrn_reflns_limit_k_min -17
_diffrn_reflns_limit_l_max 38
_diffrn_reflns_limit_l_min -39
_diffrn_reflns_number 46005
_diffrn_reflns_theta_full 30.00
_diffrn_reflns_theta_max 30.00
_diffrn_reflns_theta_min 2.77
_exptl_absorpt_coefficient_mu 4.951
_exptl_absorpt_correction_T_max 1
_exptl_absorpt_correction_T_min 0.60982
_exptl_absorpt_correction_type multi-scan
_exptl_absorpt_process_details sadabs
_exptl_crystal_colour green
_exptl_crystal_density_diffrn 1.793
_exptl_crystal_density_meas ?
_exptl_crystal_density_method 'not measured'
_exptl_crystal_description prism
_exptl_crystal_F_000 2068
_exptl_crystal_size_max 0.4
_exptl_crystal_size_mid 0.3
_exptl_crystal_size_min 0.16
_refine_diff_density_max 0.975
_refine_diff_density_min -0.981
_refine_diff_density_rms 0.133
_refine_ls_extinction_method none
_refine_ls_goodness_of_fit_ref 0.996
_refine_ls_hydrogen_treatment constr
_refine_ls_matrix_type full
_refine_ls_number_parameters 986
_refine_ls_number_reflns 21410
_refine_ls_number_restraints 0
_refine_ls_restrained_S_all 0.996
_refine_ls_R_factor_all 0.1450
_refine_ls_R_factor_gt 0.0580
_refine_ls_shift/su_max 0.002
_refine_ls_shift/su_mean 0.000
_refine_ls_structure_factor_coef Fsqd
_refine_ls_weighting_details 'calc w=1/[\s^2^(Fo^2^)+(0.0503P)^2^+0.0000P] where P=(Fo^2^+2Fc^2^)/3'
_refine_ls_weighting_scheme calc
_refine_ls_wR_factor_gt 0.1132
_refine_ls_wR_factor_ref 0.1361
_reflns_number_gt 11080
_reflns_number_total 21410
_reflns_threshold_expression >2sigma(I)
_cod_data_source_file cg060131xsup5.cif
_cod_data_source_block mam51a
_cod_depositor_comments
;
The following automatic conversions were performed:
'_atom_site_symetry_multiplicity' tag replaced with
'_atom_site_symmetry_multiplicity'.

Automatic conversion script
Id: cif_correct_tags 1440 2010-10-19 06:21:57Z saulius 

The following automatic conversions were performed:

'_symmetry_cell_setting' value 'Triclinic' changed to 'triclinic'
according to /home/saulius/struct/CIF-dictionaries/cif_core.dic
dictionary named 'cif_core.dic' version 2.4.2 from 2011-04-26.

Automatic conversion script
Id: cif_fix_values 1891 2012-01-12 08:04:46Z andrius 

The following automatic conversions were performed:

'_exptl_crystal_density_meas' value 'not measured' was changed to '?'
- the value is perceived as not measured.

Automatic conversion script
Id: cif_fix_values 3008 2015-01-20 13:52:24Z robertas 
;
_cod_original_sg_symbol_H-M P-1
_cod_original_formula_sum 'C37 H31.50 Au Cl Cu2 N6.50 O8'
_cod_database_code 4508735

loop_
_symmetry_equiv_pos_as_xyz
'x, y, z'
'-x, -y, -z'

loop_
_atom_site_label
_atom_site_type_symbol
_atom_site_fract_x
_atom_site_fract_y
_atom_site_fract_z
_atom_site_U_iso_or_equiv
_atom_site_adp_type
_atom_site_occupancy
_atom_site_symmetry_multiplicity
_atom_site_calc_flag
_atom_site_refinement_flags
C1 C 0.9626(8) 0.6962(7) 0.3728(3) 0.075(2) Uani 1 1 d .
H1A H 0.9230 0.6621 0.3984 0.113 Uiso 1 1 calc R
H1B H 0.9167 0.7724 0.3717 0.113 Uiso 1 1 calc R
H1C H 1.0514 0.6803 0.3781 0.113 Uiso 1 1 calc R
C2 C 0.9574(7) 0.6554(5) 0.3266(3) 0.0487(18) Uani 1 1 d .
C3 C 1.0066(7) 0.6955(5) 0.2841(3) 0.0544(19) Uani 1 1 d .
H3 H 1.0360 0.7512 0.2855 0.065 Uiso 1 1 calc R
C4 C 1.0146(6) 0.6581(5) 0.2399(3) 0.0464(17) Uani 1 1 d .
C5 C 1.0681(7) 0.7105(6) 0.1967(3) 0.064(2) Uani 1 1 d .
H5A H 1.0670 0.6771 0.1687 0.096 Uiso 1 1 calc R
H5B H 1.1557 0.7023 0.2005 0.096 Uiso 1 1 calc R
H5C H 1.0157 0.7855 0.1934 0.096 Uiso 1 1 calc R
C6 C 0.8503(7) 0.4619(5) 0.1809(2) 0.0467(17) Uani 1 1 d .
H6 H 0.9004 0.5014 0.1672 0.056 Uiso 1 1 calc R
C7 C 0.8077(8) 0.4083(6) 0.1513(3) 0.058(2) Uani 1 1 d .
H7 H 0.8266 0.4148 0.1184 0.070 Uiso 1 1 calc R
C8 C 0.7398(7) 0.3477(6) 0.1703(3) 0.056(2) Uani 1 1 d .
H8 H 0.7145 0.3101 0.1506 0.067 Uiso 1 1 calc R
C9 C 0.7059(6) 0.3399(5) 0.2198(3) 0.0433(16) Uani 1 1 d .
C10 C 0.7491(6) 0.3995(4) 0.2468(2) 0.0350(14) Uani 1 1 d .
C11 C 0.7182(6) 0.3991(4) 0.2972(2) 0.0377(15) Uani 1 1 d .
C12 C 0.6440(6) 0.3386(5) 0.3197(3) 0.0515(19) Uani 1 1 d .
C13 C 0.6155(8) 0.3472(7) 0.3695(3) 0.074(3) Uani 1 1 d .
H13 H 0.5659 0.3102 0.3865 0.089 Uiso 1 1 calc R
C14 C 0.6581(8) 0.4074(6) 0.3932(3) 0.063(2) Uani 1 1 d .
H14 H 0.6378 0.4122 0.4260 0.076 Uiso 1 1 calc R
C15 C 0.7334(7) 0.4625(5) 0.3676(2) 0.0509(18) Uani 1 1 d .
H15 H 0.7643 0.5029 0.3838 0.061 Uiso 1 1 calc R
C16 C 0.6316(7) 0.2813(5) 0.2435(3) 0.055(2) Uani 1 1 d .
H16 H 0.6015 0.2430 0.2258 0.066 Uiso 1 1 calc R
C17 C 0.6031(7) 0.2790(5) 0.2908(3) 0.059(2) Uani 1 1 d .
H17 H 0.5556 0.2379 0.3052 0.071 Uiso 1 1 calc R
C18 C 0.0040(7) 1.1855(6) 0.3136(3) 0.060(2) Uani 1 1 d .
H18A H 0.0087 1.2212 0.3403 0.091 Uiso 1 1 calc R
H18B H 0.0522 1.1100 0.3185 0.091 Uiso 1 1 calc R
H18C H -0.0850 1.1970 0.3105 0.091 Uiso 1 1 calc R
C19 C 0.0606(6) 1.2297(5) 0.2689(2) 0.0429(16) Uani 1 1 d .
C20 C 0.0566(7) 1.1918(6) 0.2250(3) 0.0500(18) Uani 1 1 d .
H20 H 0.0207 1.1396 0.2253 0.060 Uiso 1 1 calc R
C21 C 0.1035(6) 1.2284(5) 0.1814(3) 0.0461(17) Uani 1 1 d .
C22 C 0.0903(8) 1.1851(6) 0.1368(3) 0.068(2) Uani 1 1 d .
H22A H 0.1298 1.2155 0.1098 0.102 Uiso 1 1 calc R
H22B H 0.0000 1.2036 0.1331 0.102 Uiso 1 1 calc R
H22C H 0.1326 1.1085 0.1389 0.102 Uiso 1 1 calc R
C23 C 0.3345(8) 1.4221(5) 0.1341(3) 0.058(2) Uani 1 1 d .
H23 H 0.3045 1.3800 0.1185 0.069 Uiso 1 1 calc R
C24 C 0.4056(8) 1.4809(7) 0.1067(3) 0.077(3) Uani 1 1 d .
H24 H 0.4215 1.4782 0.0737 0.093 Uiso 1 1 calc R
C25 C 0.4498(8) 1.5412(6) 0.1301(3) 0.070(2) Uani 1 1 d .
H25 H 0.4983 1.5791 0.1131 0.084 Uiso 1 1 calc R
C26 C 0.4232(7) 1.5465(5) 0.1786(3) 0.0522(19) Uani 1 1 d .
C27 C 0.3554(6) 1.4863(5) 0.2028(2) 0.0402(16) Uani 1 1 d .
C28 C 0.3250(6) 1.4866(5) 0.2527(2) 0.0415(16) Uani 1 1 d .
C29 C 0.3669(6) 1.5488(5) 0.2794(3) 0.0482(18) Uani 1 1 d .
C30 C 0.3351(8) 1.5444(6) 0.3277(3) 0.070(3) Uani 1 1 d .
H30 H 0.3607 1.5836 0.3466 0.083 Uiso 1 1 calc R
C31 C 0.2650(8) 1.4819(6) 0.3487(3) 0.063(2) Uani 1 1 d .
H31 H 0.2444 1.4783 0.3816 0.076 Uiso 1 1 calc R
C32 C 0.2260(7) 1.4246(5) 0.3199(2) 0.0503(18) Uani 1 1 d .
H32 H 0.1784 1.3832 0.3339 0.060 Uiso 1 1 calc R
C33 C 0.4692(7) 1.6069(6) 0.2057(4) 0.070(2) Uani 1 1 d .
H33 H 0.5185 1.6457 0.1903 0.084 Uiso 1 1 calc R
C34 C 0.4405(8) 1.6069(6) 0.2533(4) 0.074(3) Uani 1 1 d .
H34 H 0.4704 1.6472 0.2700 0.089 Uiso 1 1 calc R
C35 C 0.3375(7) 1.1517(6) 0.3797(3) 0.070(2) Uani 1 1 d .
H35A H 0.3347 1.2130 0.3947 0.105 Uiso 1 1 calc R
H35B H 0.2535 1.1458 0.3846 0.105 Uiso 1 1 calc R
H35C H 0.3614 1.1600 0.3461 0.105 Uiso 1 1 calc R
C36 C 0.4371(6) 1.0508(6) 0.4014(2) 0.0493(18) Uani 1 1 d .
C37 C 0.4596(7) 0.9524(6) 0.3857(3) 0.0543(19) Uani 1 1 d .
H37 H 0.4124 0.9500 0.3614 0.065 Uiso 1 1 calc R
C38 C 0.5473(8) 0.8561(6) 0.4034(3) 0.0530(19) Uani 1 1 d .
C39 C 0.5609(8) 0.7511(6) 0.3849(3) 0.074(2) Uani 1 1 d .
H39A H 0.6268 0.6932 0.4005 0.112 Uiso 1 1 calc R
H39B H 0.5848 0.7532 0.3511 0.112 Uiso 1 1 calc R
H39C H 0.4797 0.7405 0.3912 0.112 Uiso 1 1 calc R
C40 C 0.8480(6) 0.7559(5) 0.4959(3) 0.0493(17) Uani 1 1 d .
H40 H 0.8132 0.7178 0.4800 0.059 Uiso 1 1 calc R
C41 C 0.9578(7) 0.7000(6) 0.5209(3) 0.061(2) Uani 1 1 d .
H41 H 0.9953 0.6257 0.5208 0.073 Uiso 1 1 calc R
C42 C 1.0088(7) 0.7523(6) 0.5447(3) 0.058(2) Uani 1 1 d .
H42 H 1.0811 0.7140 0.5612 0.069 Uiso 1 1 calc R
C43 C 0.9548(6) 0.8640(5) 0.5452(2) 0.0449(17) Uani 1 1 d .
C44 C 0.8458(6) 0.9157(5) 0.5195(2) 0.0395(15) Uani 1 1 d .
C45 C 0.7823(6) 1.0292(4) 0.5184(2) 0.0341(14) Uani 1 1 d .
C46 C 0.8278(6) 1.0886(5) 0.5430(2) 0.0431(16) Uani 1 1 d .
C47 C 0.7605(8) 1.2008(6) 0.5402(3) 0.058(2) Uani 1 1 d .
H47 H 0.7884 1.2445 0.5556 0.069 Uiso 1 1 calc R
C48 C 0.6559(8) 1.2442(6) 0.5152(3) 0.0534(19) Uani 1 1 d .
H48 H 0.6101 1.3178 0.5138 0.064 Uiso 1 1 calc R
C49 C 0.6161(7) 1.1775(5) 0.4911(2) 0.0469(17) Uani 1 1 d .
H49 H 0.5446 1.2084 0.4736 0.056 Uiso 1 1 calc R
C50 C 1.0002(7) 0.9277(6) 0.5688(2) 0.0526(18) Uani 1 1 d .
H50 H 1.0738 0.8946 0.5851 0.063 Uiso 1 1 calc R
C51 C 0.9406(7) 1.0343(7) 0.5685(2) 0.058(2) Uani 1 1 d .
H51 H 0.9727 1.0736 0.5848 0.069 Uiso 1 1 calc R
C52 C 0.4365(8) 1.0801(7) 0.1122(3) 0.083(3) Uani 1 1 d .
H52A H 0.4228 1.1540 0.1027 0.125 Uiso 1 1 calc R
H52B H 0.3996 1.0740 0.1444 0.125 Uiso 1 1 calc R
H52C H 0.3958 1.0534 0.0915 0.125 Uiso 1 1 calc R
C53 C 0.5817(8) 1.0147(7) 0.1090(3) 0.064(2) Uani 1 1 d .
C54 C 0.6221(8) 0.9049(6) 0.1211(3) 0.062(2) Uani 1 1 d .
H54 H 0.5585 0.8760 0.1315 0.074 Uiso 1 1 calc R
C55 C 0.7496(8) 0.8360(6) 0.1188(2) 0.0513(18) Uani 1 1 d .
C56 C 0.7800(8) 0.7179(6) 0.1312(3) 0.070(2) Uani 1 1 d .
H56A H 0.8723 0.6805 0.1276 0.104 Uiso 1 1 calc R
H56B H 0.7399 0.6911 0.1102 0.104 Uiso 1 1 calc R
H56C H 0.7472 0.7068 0.1636 0.104 Uiso 1 1 calc R
C57 C 1.1218(8) 0.8622(6) 0.0769(3) 0.057(2) Uani 1 1 d .
H57 H 1.0991 0.8065 0.0928 0.069 Uiso 1 1 calc R
C58 C 1.2530(8) 0.8432(7) 0.0612(3) 0.070(2) Uani 1 1 d .
H58 H 1.3159 0.7755 0.0664 0.084 Uiso 1 1 calc R
C59 C 1.2864(9) 0.9242(8) 0.0387(3) 0.075(2) Uani 1 1 d .
H59 H 1.3731 0.9116 0.0285 0.090 Uiso 1 1 calc R
C60 C 1.1943(8) 1.0261(7) 0.0304(2) 0.057(2) Uani 1 1 d .
C61 C 1.0674(7) 1.0373(6) 0.0471(2) 0.0471(17) Uani 1 1 d .
C62 C 0.9635(7) 1.1411(5) 0.0392(2) 0.0462(17) Uani 1 1 d .
C63 C 0.9930(8) 1.2279(6) 0.0161(2) 0.054(2) Uani 1 1 d .
C64 C 0.8864(10) 1.3254(7) 0.0106(3) 0.074(3) Uani 1 1 d .
H64 H 0.9003 1.3866 -0.0035 0.089 Uiso 1 1 calc R
C65 C 0.7635(9) 1.3302(6) 0.0258(3) 0.069(2) Uani 1 1 d .
H65 H 0.6926 1.3928 0.0204 0.082 Uiso 1 1 calc R
C66 C 0.7461(8) 1.2388(5) 0.0497(3) 0.059(2) Uani 1 1 d .
H66 H 0.6626 1.2430 0.0614 0.071 Uiso 1 1 calc R
C67 C 1.2239(9) 1.1152(7) 0.0067(3) 0.064(2) Uani 1 1 d .
H67 H 1.3091 1.1071 -0.0042 0.077 Uiso 1 1 calc R
C68 C 1.1277(10) 1.2107(8) 0.0005(3) 0.073(2) Uani 1 1 d .
H68 H 1.1484 1.2682 -0.0146 0.088 Uiso 1 1 calc R
C69 C 0.6487(6) 0.7891(5) 0.2579(2) 0.0440(16) Uani 1 1 d .
C70 C 0.4529(7) 1.1015(5) 0.2434(2) 0.0453(17) Uani 1 1 d .
C71 C 0.7855(7) 0.9918(5) 0.3466(3) 0.0483(17) Uani 1 1 d .
C72 C 0.8452(7) 1.0206(5) 0.2054(3) 0.0476(17) Uani 1 1 d .
N1 N 0.8222(5) 0.4587(4) 0.22802(18) 0.0372(12) Uani 1 1 d .
N2 N 0.7617(5) 0.4586(4) 0.32082(18) 0.0395(13) Uani 1 1 d .
N3 N 0.3097(5) 1.4254(4) 0.18058(19) 0.0427(13) Uani 1 1 d .
N4 N 0.2553(5) 1.4275(4) 0.27275(18) 0.0350(12) Uani 1 1 d .
N5 N 0.7932(5) 0.8623(4) 0.49469(17) 0.0383(12) Uani 1 1 d .
N6 N 0.6778(5) 1.0718(4) 0.49285(17) 0.0357(12) Uani 1 1 d .
N7 N 1.0300(5) 0.9573(4) 0.06957(18) 0.0434(13) Uani 1 1 d .
N8 N 0.8437(6) 1.1469(4) 0.05613(19) 0.0454(14) Uani 1 1 d .
N9 N 0.6942(5) 0.6981(4) 0.2628(2) 0.0494(15) Uani 1 1 d .
N10 N 0.3880(6) 1.1904(5) 0.2382(2) 0.0540(16) Uani 1 1 d .
N11 N 0.7717(6) 0.9887(5) 0.3868(2) 0.0571(16) Uani 1 1 d .
N12 N 0.8617(7) 1.0347(5) 0.1650(2) 0.0641(18) Uani 1 1 d .
O1 O 0.9106(5) 0.5804(4) 0.33026(16) 0.0499(12) Uani 1 1 d .
O2 O 0.9760(4) 0.5837(3) 0.23142(15) 0.0438(11) Uani 1 1 d .
O3 O 0.1042(4) 1.3007(3) 0.27442(15) 0.0435(11) Uani 1 1 d .
O4 O 0.1597(4) 1.2970(4) 0.17496(15) 0.0472(11) Uani 1 1 d .
O5 O 0.4934(4) 1.0675(3) 0.43462(17) 0.0499(12) Uani 1 1 d .
O6 O 0.6242(5) 0.8460(3) 0.43452(17) 0.0494(12) Uani 1 1 d .
O7 O 0.6540(5) 1.0673(4) 0.09490(18) 0.0593(13) Uani 1 1 d .
O8 O 0.8471(5) 0.8634(3) 0.10698(17) 0.0541(12) Uani 1 1 d .
O9 O 0.5860(8) 0.7382(7) 0.0356(5) 0.202(6) Uani 1 1 d .
O10 O 0.5351(7) 0.5998(5) 0.0128(2) 0.101(2) Uani 1 1 d .
O11 O 0.7324(10) 0.5847(6) 0.0298(7) 0.277(9) Uani 1 1 d .
O12 O 0.665(2) 0.6741(17) -0.0303(4) 0.337(12) Uani 1 1 d .
O13 O 1.3519(8) 0.3735(4) 0.4612(3) 0.123(3) Uani 1 1 d .
O14 O 1.2472(13) 0.4668(8) 0.5258(3) 0.219(6) Uani 1 1 d .
O15 O 1.2037(16) 0.5346(13) 0.4589(4) 0.346(13) Uani 1 1 d .
O16 O 1.363(2) 0.5196(16) 0.4709(11) 0.55(2) Uani 1 1 d .
Cu1 Cu 0.86144(8) 0.53619(6) 0.27669(3) 0.03810(19) Uani 1 1 d .
Cu2 Cu 0.21535(8) 1.34596(6) 0.22622(3) 0.03746(19) Uani 1 1 d .
Cu3 Cu 0.64808(8) 0.96323(6) 0.45799(3) 0.0403(2) Uani 1 1 d .
Cu4 Cu 0.83807(8) 1.00831(6) 0.09086(3) 0.0436(2) Uani 1 1 d .
Au1 Au 0.55789(3) 0.946207(19) 0.250908(10) 0.04684(9) Uani 1 1 d .
Au2 Au 0.81312(3) 1.00397(2) 0.275599(9) 0.04585(9) Uani 1 1 d .
Cl1 Cl 0.6249(2) 0.65058(15) 0.01182(8) 0.0607(5) Uani 1 1 d .
Cl2 Cl 1.2916(2) 0.47051(15) 0.48102(8) 0.0626(5) Uani 1 1 d .
C1S C 0.2346(14) 0.8948(11) 0.2630(6) 0.144(5) Uiso 1 1 d .
N1S N 0.2272(15) 0.8511(12) 0.3090(6) 0.210(6) Uiso 1 1 d .
C2S C 0.2595(17) 0.9024(13) 0.2124(6) 0.199(7) Uiso 1 1 d .
H2S1 H 0.3208 0.9374 0.2036 0.299 Uiso 1 1 calc R
H2S2 H 0.1800 0.9432 0.1984 0.299 Uiso 1 1 calc R
H2S3 H 0.2944 0.8317 0.2012 0.299 Uiso 1 1 calc R

loop_
_atom_site_aniso_label
_atom_site_aniso_U_11
_atom_site_aniso_U_22
_atom_site_aniso_U_33
_atom_site_aniso_U_23
_atom_site_aniso_U_13
_atom_site_aniso_U_12
C1 0.076(6) 0.077(6) 0.077(6) -0.026(5) -0.005(5) -0.028(5)
C2 0.036(4) 0.047(4) 0.061(5) -0.022(4) -0.013(4) -0.004(3)
C3 0.056(5) 0.042(4) 0.071(6) -0.015(4) -0.016(4) -0.019(4)
C4 0.032(4) 0.036(4) 0.070(5) 0.004(3) -0.017(3) -0.010(3)
C5 0.055(5) 0.062(5) 0.081(6) 0.017(4) -0.011(4) -0.033(4)
C6 0.057(5) 0.033(3) 0.040(4) 0.002(3) -0.002(3) -0.006(3)
C7 0.070(6) 0.055(4) 0.049(5) -0.014(4) -0.015(4) -0.016(4)
C8 0.054(5) 0.048(4) 0.067(6) -0.023(4) -0.018(4) -0.009(4)
C9 0.033(4) 0.033(3) 0.060(5) -0.010(3) -0.012(3) -0.003(3)
C10 0.029(4) 0.025(3) 0.046(4) 0.001(3) -0.007(3) -0.004(3)
C11 0.031(4) 0.026(3) 0.050(4) 0.002(3) -0.006(3) -0.003(3)
C12 0.029(4) 0.045(4) 0.065(5) 0.012(4) 0.000(3) -0.003(3)
C13 0.052(5) 0.075(6) 0.073(6) 0.027(5) 0.006(5) -0.011(4)
C14 0.071(6) 0.074(5) 0.035(4) 0.003(4) 0.006(4) -0.021(5)
C15 0.052(5) 0.053(4) 0.043(4) -0.001(3) -0.006(3) -0.013(4)
C16 0.041(4) 0.041(4) 0.091(7) -0.007(4) -0.021(4) -0.018(3)
C17 0.043(5) 0.044(4) 0.097(7) 0.008(4) -0.019(5) -0.023(3)
C18 0.057(5) 0.055(4) 0.063(5) 0.013(4) 0.002(4) -0.021(4)
C19 0.033(4) 0.039(4) 0.050(4) 0.006(3) -0.006(3) -0.008(3)
C20 0.043(4) 0.057(4) 0.055(5) -0.006(4) -0.005(4) -0.024(4)
C21 0.035(4) 0.043(4) 0.060(5) -0.016(3) -0.011(3) -0.008(3)
C22 0.060(5) 0.090(6) 0.064(5) -0.037(5) 0.000(4) -0.032(5)
C23 0.074(6) 0.048(4) 0.052(5) 0.003(3) -0.009(4) -0.023(4)
C24 0.072(6) 0.098(7) 0.050(5) 0.025(5) 0.009(4) -0.031(5)
C25 0.061(6) 0.062(5) 0.088(7) 0.022(5) -0.007(5) -0.032(4)
C26 0.047(5) 0.033(4) 0.074(6) 0.008(4) -0.012(4) -0.013(3)
C27 0.031(4) 0.029(3) 0.051(4) -0.001(3) -0.004(3) 0.000(3)
C28 0.035(4) 0.026(3) 0.058(5) -0.002(3) -0.018(3) -0.002(3)
C29 0.032(4) 0.038(4) 0.075(6) -0.011(4) -0.021(4) -0.006(3)
C30 0.056(5) 0.063(5) 0.080(7) -0.037(5) -0.027(5) 0.004(4)
C31 0.071(6) 0.074(5) 0.045(5) -0.021(4) -0.019(4) -0.016(5)
C32 0.052(5) 0.049(4) 0.044(4) -0.009(3) -0.010(3) -0.008(3)
C33 0.047(5) 0.040(4) 0.123(8) 0.005(5) -0.010(5) -0.019(4)
C34 0.055(6) 0.052(5) 0.123(9) -0.022(5) -0.034(6) -0.014(4)
C35 0.051(5) 0.091(6) 0.059(5) 0.022(4) -0.016(4) -0.019(4)
C36 0.032(4) 0.076(5) 0.035(4) 0.003(4) 0.005(3) -0.019(4)
C37 0.046(5) 0.082(6) 0.043(4) -0.020(4) -0.007(3) -0.027(4)
C38 0.052(5) 0.063(5) 0.051(5) -0.018(4) 0.017(4) -0.032(4)
C39 0.076(6) 0.094(6) 0.066(6) -0.037(5) 0.010(5) -0.041(5)
C40 0.039(4) 0.046(4) 0.058(5) -0.007(3) 0.006(3) -0.012(3)
C41 0.043(5) 0.057(5) 0.063(5) 0.008(4) -0.003(4) -0.001(4)
C42 0.037(4) 0.065(5) 0.057(5) 0.014(4) -0.007(4) -0.006(4)
C43 0.032(4) 0.056(4) 0.039(4) 0.008(3) 0.002(3) -0.012(3)
C44 0.034(4) 0.053(4) 0.029(3) -0.002(3) 0.008(3) -0.016(3)
C45 0.035(4) 0.035(3) 0.032(3) 0.000(3) 0.002(3) -0.016(3)
C46 0.039(4) 0.053(4) 0.038(4) 0.000(3) 0.005(3) -0.021(3)
C47 0.071(6) 0.069(5) 0.049(5) -0.010(4) 0.006(4) -0.045(5)
C48 0.070(6) 0.043(4) 0.052(5) -0.007(3) 0.005(4) -0.029(4)
C49 0.044(4) 0.050(4) 0.039(4) 0.004(3) 0.001(3) -0.012(3)
C50 0.043(4) 0.079(5) 0.040(4) 0.005(4) -0.007(3) -0.028(4)
C51 0.051(5) 0.090(6) 0.044(4) -0.007(4) 0.000(4) -0.040(5)
C52 0.049(5) 0.103(7) 0.095(7) 0.008(6) -0.020(5) -0.026(5)
C53 0.047(5) 0.091(6) 0.048(5) -0.012(4) 0.002(4) -0.017(5)
C54 0.053(5) 0.073(5) 0.071(6) 0.003(4) -0.010(4) -0.038(5)
C55 0.067(6) 0.061(5) 0.040(4) 0.003(3) -0.006(4) -0.041(4)
C56 0.102(7) 0.055(4) 0.063(5) 0.013(4) -0.025(5) -0.041(5)
C57 0.063(5) 0.047(4) 0.056(5) -0.005(4) -0.014(4) -0.009(4)
C58 0.046(5) 0.077(6) 0.071(6) -0.014(5) -0.004(4) -0.001(4)
C59 0.059(6) 0.110(7) 0.062(6) -0.025(5) 0.014(4) -0.039(6)
C60 0.068(6) 0.083(6) 0.027(4) -0.014(4) -0.005(4) -0.033(5)
C61 0.056(5) 0.069(5) 0.024(3) -0.011(3) 0.003(3) -0.031(4)
C62 0.062(5) 0.050(4) 0.032(4) -0.005(3) -0.006(3) -0.026(4)
C63 0.083(6) 0.061(5) 0.037(4) -0.005(3) -0.010(4) -0.045(5)
C64 0.116(8) 0.063(5) 0.057(5) 0.006(4) -0.022(5) -0.047(6)
C65 0.084(7) 0.049(5) 0.081(6) -0.012(4) -0.017(5) -0.027(5)
C66 0.074(6) 0.036(4) 0.063(5) -0.003(3) -0.015(4) -0.014(4)
C67 0.069(6) 0.089(6) 0.049(5) -0.006(4) 0.005(4) -0.050(5)
C68 0.095(7) 0.105(7) 0.038(5) -0.007(5) 0.013(5) -0.063(6)
C69 0.035(4) 0.037(4) 0.053(4) -0.003(3) -0.002(3) -0.007(3)
C70 0.054(5) 0.038(4) 0.052(4) 0.001(3) -0.006(3) -0.026(3)
C71 0.051(5) 0.058(4) 0.040(4) -0.001(3) -0.001(3) -0.025(4)
C72 0.045(4) 0.049(4) 0.046(4) -0.002(3) -0.002(3) -0.016(3)
N1 0.036(3) 0.030(3) 0.039(3) 0.000(2) -0.003(2) -0.006(2)
N2 0.039(3) 0.033(3) 0.038(3) 0.003(2) -0.006(2) -0.004(2)
N3 0.049(4) 0.045(3) 0.034(3) 0.003(2) -0.001(3) -0.020(3)
N4 0.037(3) 0.029(3) 0.035(3) -0.004(2) -0.005(2) -0.005(2)
N5 0.039(3) 0.041(3) 0.030(3) 0.002(2) 0.002(2) -0.012(3)
N6 0.038(3) 0.030(3) 0.035(3) 0.002(2) -0.001(2) -0.009(2)
N7 0.055(4) 0.046(3) 0.035(3) -0.002(2) -0.008(3) -0.025(3)
N8 0.061(4) 0.038(3) 0.040(3) -0.001(2) -0.010(3) -0.019(3)
N9 0.047(4) 0.033(3) 0.059(4) -0.004(3) -0.009(3) -0.002(3)
N10 0.061(4) 0.041(3) 0.064(4) -0.001(3) -0.013(3) -0.021(3)
N11 0.067(4) 0.074(4) 0.039(4) -0.011(3) 0.004(3) -0.036(3)
N12 0.083(5) 0.075(4) 0.044(4) -0.004(3) -0.001(3) -0.042(4)
O1 0.058(3) 0.054(3) 0.043(3) -0.012(2) -0.009(2) -0.024(2)
O2 0.038(3) 0.049(3) 0.047(3) 0.000(2) -0.005(2) -0.020(2)
O3 0.050(3) 0.047(3) 0.040(3) -0.003(2) -0.002(2) -0.026(2)
O4 0.055(3) 0.060(3) 0.035(3) -0.011(2) -0.005(2) -0.029(2)
O5 0.038(3) 0.051(3) 0.056(3) -0.003(2) -0.010(2) -0.009(2)
O6 0.054(3) 0.047(3) 0.055(3) -0.005(2) -0.006(3) -0.026(2)
O7 0.049(3) 0.056(3) 0.068(4) 0.009(3) -0.007(3) -0.017(3)
O8 0.061(3) 0.043(3) 0.058(3) 0.009(2) -0.015(3) -0.019(2)
O9 0.096(6) 0.170(8) 0.367(16) -0.181(10) 0.037(8) -0.051(6)
O10 0.111(5) 0.118(5) 0.114(5) -0.003(4) -0.009(4) -0.091(5)
O11 0.145(9) 0.070(5) 0.63(3) -0.017(10) -0.173(14) -0.016(6)
O12 0.59(3) 0.60(3) 0.072(7) -0.010(11) 0.012(11) -0.52(3)
O13 0.148(7) 0.045(3) 0.133(6) -0.009(4) 0.034(5) 0.000(4)
O14 0.322(15) 0.172(9) 0.061(6) -0.003(6) 0.025(7) 0.012(9)
O15 0.326(17) 0.341(17) 0.102(7) -0.096(9) -0.108(10) 0.240(15)
O16 0.57(4) 0.33(2) 0.90(5) -0.41(3) 0.38(4) -0.38(3)
Cu1 0.0438(5) 0.0360(4) 0.0361(4) -0.0033(3) -0.0050(4) -0.0157(4)
Cu2 0.0440(5) 0.0386(4) 0.0335(4) -0.0028(3) -0.0055(3) -0.0187(4)
Cu3 0.0392(5) 0.0390(4) 0.0408(5) -0.0025(3) -0.0047(4) -0.0117(4)
Cu4 0.0488(5) 0.0420(4) 0.0416(5) 0.0020(4) -0.0067(4) -0.0192(4)
Au1 0.04605(18) 0.03098(14) 0.05870(19) -0.00076(12) -0.00689(13) -0.00859(12)
Au2 0.05185(19) 0.05187(17) 0.03434(15) -0.00270(12) -0.00130(12) -0.02044(14)
Cl1 0.0698(14) 0.0542(11) 0.0649(13) -0.0025(10) -0.0010(10) -0.0323(10)
Cl2 0.0755(15) 0.0465(11) 0.0612(13) -0.0104(9) -0.0098(11) -0.0138(10)

loop_
_atom_type_symbol
_atom_type_description
_atom_type_scat_dispersion_real
_atom_type_scat_dispersion_imag
_atom_type_scat_source
C C 0.0033 0.0016 'International Tables Vol C Tables 4.2.6.8 and 6.1.1.4'
H H 0.0000 0.0000 'International Tables Vol C Tables 4.2.6.8 and 6.1.1.4'
N N 0.0061 0.0033 'International Tables Vol C Tables 4.2.6.8 and 6.1.1.4'
O O 0.0106 0.0060 'International Tables Vol C Tables 4.2.6.8 and 6.1.1.4'
Cu Cu 0.3201 1.2651 'International Tables Vol C Tables 4.2.6.8 and 6.1.1.4'
Au Au -2.0133 8.8022 'International Tables Vol C Tables 4.2.6.8 and 6.1.1.4'
Cl Cl 0.1484 0.1585 'International Tables Vol C Tables 4.2.6.8 and 6.1.1.4'

loop_
_geom_angle_atom_site_label_1
_geom_angle_atom_site_label_2
_geom_angle_atom_site_label_3
_geom_angle
O1 C2 C3 125.0(6)
O1 C2 C1 115.0(7)
C3 C2 C1 119.9(7)
C4 C3 C2 124.5(7)
O2 C4 C3 125.8(7)
O2 C4 C5 115.5(6)
C3 C4 C5 118.7(6)
N1 C6 C7 122.7(7)
C8 C7 C6 119.8(7)
C7 C8 C9 121.1(7)
C16 C9 C8 125.9(7)
C16 C9 C10 118.8(7)
C8 C9 C10 115.2(6)
N1 C10 C9 124.3(6)
N1 C10 C11 115.7(5)
C9 C10 C11 120.0(6)
N2 C11 C12 123.7(6)
N2 C11 C10 116.9(6)
C12 C11 C10 119.4(6)
C11 C12 C13 114.4(7)
C11 C12 C17 118.4(7)
C13 C12 C17 127.2(8)
C14 C13 C12 122.1(8)
C13 C14 C15 118.8(7)
N2 C15 C14 121.8(7)
C17 C16 C9 121.9(7)
C16 C17 C12 121.4(7)
O3 C19 C20 126.0(6)
O3 C19 C18 115.6(6)
C20 C19 C18 118.4(6)
C21 C20 C19 123.5(6)
O4 C21 C20 126.1(6)
O4 C21 C22 114.9(7)
C20 C21 C22 119.0(7)
N3 C23 C24 122.2(7)
C25 C24 C23 118.0(8)
C24 C25 C26 120.4(7)
C25 C26 C27 118.2(7)
C25 C26 C33 123.2(8)
C27 C26 C33 118.4(8)
N3 C27 C26 122.9(7)
N3 C27 C28 115.3(6)
C26 C27 C28 121.8(7)
N4 C28 C27 117.2(6)
N4 C28 C29 122.9(7)
C27 C28 C29 119.9(7)
C30 C29 C34 126.8(8)
C30 C29 C28 116.7(7)
C34 C29 C28 116.5(7)
C29 C30 C31 120.6(7)
C30 C31 C32 119.0(8)
N4 C32 C31 121.8(7)
C34 C33 C26 119.8(8)
C33 C34 C29 123.6(8)
O5 C36 C37 125.2(7)
O5 C36 C35 114.2(7)
C37 C36 C35 120.6(7)
C36 C37 C38 124.9(7)
O6 C38 C37 125.4(6)
O6 C38 C39 113.9(7)
C37 C38 C39 120.7(7)
N5 C40 C41 121.2(7)
C42 C41 C40 120.8(7)
C41 C42 C43 120.7(7)
C42 C43 C44 116.0(7)
C42 C43 C50 125.8(7)
C44 C43 C50 118.2(6)
N5 C44 C43 123.6(6)
N5 C44 C45 116.1(6)
C43 C44 C45 120.4(6)
N6 C45 C46 124.1(5)
N6 C45 C44 116.1(5)
C46 C45 C44 119.7(6)
C45 C46 C47 116.7(6)
C45 C46 C51 118.9(6)
C47 C46 C51 124.3(7)
C48 C47 C46 119.8(7)
C47 C48 C49 119.7(7)
N6 C49 C48 121.9(6)
C51 C50 C43 122.1(7)
C50 C51 C46 120.7(7)
O7 C53 C54 126.3(7)
O7 C53 C52 115.3(8)
C54 C53 C52 118.4(8)
C55 C54 C53 124.5(7)
O8 C55 C54 125.3(7)
O8 C55 C56 115.5(7)
C54 C55 C56 119.2(7)
N7 C57 C58 121.7(8)
C59 C58 C57 119.3(8)
C58 C59 C60 121.5(8)
C59 C60 C61 115.1(8)
C59 C60 C67 124.1(8)
C61 C60 C67 120.8(8)
N7 C61 C60 124.9(7)
N7 C61 C62 116.0(6)
C60 C61 C62 119.0(7)
N8 C62 C63 123.9(7)
N8 C62 C61 116.2(6)
C63 C62 C61 119.9(7)
C62 C63 C64 115.9(8)
C62 C63 C68 118.0(8)
C64 C63 C68 126.1(8)
C65 C64 C63 120.3(8)
C64 C65 C66 118.7(8)
N8 C66 C65 122.5(8)
C68 C67 C60 119.5(8)
C67 C68 C63 122.7(8)
N9 C69 Au1 176.1(6)
N10 C70 Au1 176.9(6)
N11 C71 Au2 176.8(6)
N12 C72 Au2 177.1(6)
C6 N1 C10 116.8(6)
C6 N1 Cu1 129.7(5)
C10 N1 Cu1 113.3(4)
C15 N2 C11 119.2(6)
C15 N2 Cu1 128.3(5)
C11 N2 Cu1 112.5(4)
C23 N3 C27 118.2(6)
C23 N3 Cu2 128.6(5)
C27 N3 Cu2 113.2(4)
C32 N4 C28 118.9(6)
C32 N4 Cu2 127.5(5)
C28 N4 Cu2 113.5(4)
C40 N5 C44 117.7(6)
C40 N5 Cu3 130.0(5)
C44 N5 Cu3 112.2(4)
C49 N6 C45 117.7(5)
C49 N6 Cu3 129.0(4)
C45 N6 Cu3 113.1(4)
C57 N7 C61 117.4(6)
C57 N7 Cu4 129.9(5)
C61 N7 Cu4 112.6(4)
C66 N8 C62 118.6(6)
C66 N8 Cu4 128.1(5)
C62 N8 Cu4 113.3(4)
C69 N9 Cu1 154.7(5)
C70 N10 Cu2 163.5(5)
C71 N11 Cu3 148.5(6)
C72 N12 Cu4 151.3(6)
C2 O1 Cu1 122.5(4)
C4 O2 Cu1 121.8(4)
C19 O3 Cu2 123.1(4)
C21 O4 Cu2 123.1(4)
C36 O5 Cu3 123.0(4)
C38 O6 Cu3 124.0(4)
C53 O7 Cu4 124.3(5)
C55 O8 Cu4 124.7(5)
Cl2 O15 O16 42.1(9)
Cl2 O16 O15 43.3(9)
O1 Cu1 O2 94.2(2)
O1 Cu1 N1 167.71(19)
O2 Cu1 N1 92.4(2)
O1 Cu1 N2 90.3(2)
O2 Cu1 N2 169.37(19)
N1 Cu1 N2 81.5(2)
O1 Cu1 N9 94.3(2)
O2 Cu1 N9 90.0(2)
N1 Cu1 N9 96.10(19)
N2 Cu1 N9 99.3(2)
O4 Cu2 O3 93.86(19)
O4 Cu2 N4 167.93(19)
O3 Cu2 N4 91.1(2)
O4 Cu2 N3 92.3(2)
O3 Cu2 N3 167.6(2)
N4 Cu2 N3 80.8(2)
O4 Cu2 N10 94.6(2)
O3 Cu2 N10 92.4(2)
N4 Cu2 N10 96.13(19)
N3 Cu2 N10 97.8(2)
O6 Cu3 O5 94.1(2)
O6 Cu3 N6 170.6(2)
O5 Cu3 N6 92.07(19)
O6 Cu3 N5 90.8(2)
O5 Cu3 N5 169.1(2)
N6 Cu3 N5 82.0(2)
O6 Cu3 N11 91.5(2)
O5 Cu3 N11 91.0(2)
N6 Cu3 N11 95.6(2)
N5 Cu3 N11 98.6(2)
O7 Cu4 O8 94.5(2)
O7 Cu4 N7 166.0(2)
O8 Cu4 N7 91.2(2)
O7 Cu4 N8 89.6(2)
O8 Cu4 N8 164.6(2)
N7 Cu4 N8 81.7(2)
O7 Cu4 N12 97.6(2)
O8 Cu4 N12 94.0(2)
N7 Cu4 N12 94.6(2)
N8 Cu4 N12 100.2(2)
C69 Au1 C70 175.0(3)
C72 Au2 C71 177.3(3)
O12 Cl1 O11 103.1(12)
O12 Cl1 O9 107.7(10)
O11 Cl1 O9 105.8(8)
O12 Cl1 O10 112.3(6)
O11 Cl1 O10 110.8(5)
O9 Cl1 O10 116.2(5)
O16 Cl2 O15 94.6(16)
O16 Cl2 O14 115.7(13)
O15 Cl2 O14 107.7(8)
O16 Cl2 O13 106.7(9)
O15 Cl2 O13 114.0(7)
O14 Cl2 O13 116.3(6)
N1S C1S C2S 160.5(16)

loop_
_geom_bond_atom_site_label_1
_geom_bond_atom_site_label_2
_geom_bond_distance
C1 C2 1.495(10)
C2 O1 1.287(8)
C2 C3 1.395(10)
C3 C4 1.384(10)
C4 O2 1.285(7)
C4 C5 1.509(9)
C6 N1 1.331(8)
C6 C7 1.397(9)
C7 C8 1.335(10)
C8 C9 1.407(10)
C9 C16 1.407(10)
C9 C10 1.410(8)
C10 N1 1.362(7)
C10 C11 1.427(8)
C11 N2 1.350(8)
C11 C12 1.414(9)
C12 C13 1.416(11)
C12 C17 1.431(10)
C13 C14 1.354(11)
C14 C15 1.402(10)
C15 N2 1.325(8)
C16 C17 1.335(10)
C18 C19 1.502(9)
C19 O3 1.256(7)
C19 C20 1.409(9)
C20 C21 1.388(10)
C21 O4 1.281(8)
C21 C22 1.499(9)
C23 N3 1.314(8)
C23 C24 1.424(10)
C24 C25 1.361(11)
C25 C26 1.374(11)
C26 C27 1.376(9)
C26 C33 1.439(11)
C27 N3 1.358(8)
C27 C28 1.413(9)
C28 N4 1.342(8)
C28 C29 1.424(9)
C29 C30 1.370(11)
C29 C34 1.421(12)
C30 C31 1.388(12)
C31 C32 1.394(9)
C32 N4 1.333(8)
C33 C34 1.346(12)
C35 C36 1.522(9)
C36 O5 1.280(8)
C36 C37 1.371(10)
C37 C38 1.386(10)
C38 O6 1.269(8)
C38 C39 1.514(10)
C40 N5 1.330(8)
C40 C41 1.407(9)
C41 C42 1.337(10)
C42 C43 1.398(9)
C43 C44 1.404(9)
C43 C50 1.408(9)
C44 N5 1.377(8)
C44 C45 1.424(8)
C45 N6 1.355(7)
C45 C46 1.383(9)
C46 C47 1.412(9)
C46 C51 1.437(9)
C47 C48 1.347(10)
C48 C49 1.410(9)
C49 N6 1.329(7)
C50 C51 1.339(10)
C52 C53 1.524(10)
C53 O7 1.260(9)
C53 C54 1.391(11)
C54 C55 1.377(10)
C55 O8 1.267(8)
C55 C56 1.506(9)
C57 N7 1.322(8)
C57 C58 1.408(11)
C58 C59 1.348(11)
C59 C60 1.389(11)
C60 C61 1.391(10)
C60 C67 1.432(10)
C61 N7 1.359(8)
C61 C62 1.460(9)
C62 N8 1.337(9)
C62 C63 1.399(9)
C63 C64 1.414(11)
C63 C68 1.448(11)
C64 C65 1.363(12)
C65 C66 1.400(10)
C66 N8 1.321(8)
C67 C68 1.344(11)
C69 N9 1.138(7)
C69 Au1 1.976(6)
C70 N10 1.148(8)
C70 Au1 1.982(7)
C71 N11 1.129(8)
C71 Au2 1.993(7)
C72 N12 1.140(8)
C72 Au2 1.978(8)
N1 Cu1 2.004(5)
N2 Cu1 2.024(5)
N3 Cu2 2.022(5)
N4 Cu2 1.999(5)
N5 Cu3 2.004(5)
N6 Cu3 2.001(5)
N7 Cu4 2.020(6)
N8 Cu4 2.025(5)
N9 Cu1 2.313(5)
N10 Cu2 2.283(6)
N11 Cu3 2.358(6)
N12 Cu4 2.236(6)
O1 Cu1 1.906(4)
O2 Cu1 1.919(4)
O3 Cu2 1.925(4)
O4 Cu2 1.922(4)
O5 Cu3 1.913(4)
O6 Cu3 1.900(4)
O7 Cu4 1.898(5)
O8 Cu4 1.920(4)
O9 Cl1 1.328(7)
O10 Cl1 1.405(6)
O11 Cl1 1.321(10)
O12 Cl1 1.267(10)
O13 Cl2 1.376(6)
O14 Cl2 1.304(9)
O15 Cl2 1.226(8)
O15 O16 1.78(3)
O16 Cl2 1.198(14)
C1S N1S 1.373(18)
C1S C2S 1.423(19)
